data_4347745
loop_
_publ_author_name
'Garai, Aditya'
'Pant, Ila'
'Banerjee, Samya'
'Banik, Bhabatosh'
'Kondaiah, Paturu'
'Chakravarty, Akhil R.'

_publ_section_title
;
 Photorelease and Cellular Delivery of Mitocurcumin from Its Cytotoxic
 Cobalt(III) Complex in Visible Light.
;
_journal_issue 12
_journal_name_full 'Inorganic chemistry'
_journal_page_first 6027
_journal_page_last 6035
_journal_paper_doi 10.1021/acs.inorgchem.6b00554
_journal_volume 55
_journal_year 2016
_chemical_formula_sum 'C56 H74 Cl3 Co N2 O8'
_chemical_formula_weight 1068.45
_space_group_crystal_system triclinic
_space_group_IT_number 2
_space_group_name_Hall '-P 1'
_space_group_name_H-M_alt 'P -1'
_atom_sites_solution_hydrogens geom
_audit_creation_method SHELXL-2013
_cell_angle_alpha 84.955(12)
_cell_angle_beta 83.52(3)
_cell_angle_gamma 88.33(2)
_cell_formula_units_Z 2
_cell_length_a 9.666(2)
_cell_length_b 15.854(4)
_cell_length_c 18.056(3)
_cell_measurement_reflns_used 6488
_cell_measurement_temperature 100(2)
_cell_measurement_theta_max 27.653
_cell_measurement_theta_min 25
_cell_volume 2738.1(10)
_computing_structure_refinement 'SHELXL-2013 (Sheldrick, 2013)'
_diffrn_ambient_temperature 100(2)
_diffrn_measured_fraction_theta_full 0.986
_diffrn_measured_fraction_theta_max 0.956
_diffrn_measurement_device_type 'Bruker Smart CCD Area Detector'
_diffrn_measurement_method 'omega scans'
_diffrn_radiation_type MoK\a
_diffrn_radiation_wavelength 0.71073
_diffrn_reflns_av_R_equivalents 0.0886
_diffrn_reflns_av_unetI/netI 0.1372
_diffrn_reflns_Laue_measured_fraction_full 0.986
_diffrn_reflns_Laue_measured_fraction_max 0.956
_diffrn_reflns_limit_h_max 12
_diffrn_reflns_limit_h_min -12
_diffrn_reflns_limit_k_max 20
_diffrn_reflns_limit_k_min -15
_diffrn_reflns_limit_l_max 18
_diffrn_reflns_limit_l_min -23
_diffrn_reflns_number 43455
_diffrn_reflns_point_group_measured_fraction_full 0.986
_diffrn_reflns_point_group_measured_fraction_max 0.956
_diffrn_reflns_theta_full 25.242
_diffrn_reflns_theta_max 27.653
_diffrn_reflns_theta_min 1.139
_exptl_absorpt_coefficient_mu 0.514
_exptl_crystal_colour black
_exptl_crystal_density_diffrn 1.296
_exptl_crystal_description block
_exptl_crystal_F_000 1132
_refine_diff_density_max 1.162
_refine_diff_density_min -1.509
_refine_diff_density_rms 0.115
_refine_ls_extinction_method none
_refine_ls_goodness_of_fit_ref 1.042
_refine_ls_hydrogen_treatment constr
_refine_ls_matrix_type full
_refine_ls_number_parameters 659
_refine_ls_number_reflns 12224
_refine_ls_number_restraints 1
_refine_ls_restrained_S_all 1.042
_refine_ls_R_factor_all 0.1777
_refine_ls_R_factor_gt 0.0945
_refine_ls_shift/su_max 0.000
_refine_ls_shift/su_mean 0.000
_refine_ls_structure_factor_coef Fsqd
_refine_ls_weighting_details 'w=1/[\s^2^(Fo^2^)+(0.1508P)^2^+4.2286P] where P=(Fo^2^+2Fc^2^)/3'
_refine_ls_weighting_scheme calc
_refine_ls_wR_factor_gt 0.2496
_refine_ls_wR_factor_ref 0.3024
_reflns_Friedel_coverage 0.000
_reflns_number_gt 6488
_reflns_number_total 12224
_reflns_threshold_expression 'I > 2\s(I)'
_cod_data_source_file ic6b00554_si_002.cif
_cod_data_source_block arc
_cod_database_code 4347745
_shelx_space_group_comment
;
The symmetry employed for this shelxl refinement is uniquely defined
by the following loop, which should always be used as a source of
symmetry information in preference to the above space-group names.
They are only intended as comments.
;
_shelxl_version_number 2013-4

loop_
_space_group_symop_operation_xyz
'x, y, z'
'-x, -y, -z'

loop_
_atom_site_label
_atom_site_type_symbol
_atom_site_fract_x
_atom_site_fract_y
_atom_site_fract_z
_atom_site_U_iso_or_equiv
_atom_site_adp_type
_atom_site_occupancy
_atom_site_site_symmetry_order
_atom_site_calc_flag
_atom_site_refinement_flags_posn
_atom_site_refinement_flags_adp
_atom_site_refinement_flags_occupancy
Co1 Co 0.33918(7) 0.34568(4) 0.65539(4) 0.0226(2) Uani 1 1 d . . .
O1 O 0.2774(4) 0.3781(3) 0.7513(2) 0.0484(13) Uani 1 1 d . . .
O2 O 0.1683(4) 0.3000(2) 0.6404(2) 0.0304(9) Uani 1 1 d . . .
O3 O 0.3916(4) 0.2384(3) 0.7000(2) 0.0396(10) Uani 1 1 d . . .
O4 O 0.2790(4) 0.4534(2) 0.6115(3) 0.0430(11) Uani 1 1 d . . .
O5A O -0.3495(5) -0.0225(3) 0.4710(3) 0.0661(15) Uani 1 1 d . . .
H5A H -0.4189 -0.0370 0.4992 0.099 Uiso 1 1 calc R U .
O6 O -0.1190(6) 0.0358(4) 0.3968(3) 0.0697(16) Uani 1 1 d . . .
O8 O 0.0095(4) 0.4324(3) 1.1550(2) 0.0428(11) Uani 1 1 d . . .
O7A O 0.2496(5) 0.4583(4) 1.2023(2) 0.0600(15) Uani 1 1 d . . .
H7A H 0.1698 0.4600 1.2231 0.090 Uiso 1 1 calc R U .
N1 N 0.4071(4) 0.3080(3) 0.5535(2) 0.0240(9) Uani 1 1 d . . .
N2 N 0.5259(4) 0.3886(2) 0.6584(2) 0.0201(9) Uani 1 1 d . . .
C1 C -0.0783(6) 0.1199(4) 0.5002(3) 0.0352(14) Uani 1 1 d . . .
H1 H 0.0041 0.1409 0.4745 0.042 Uiso 1 1 calc R U .
C2 C -0.1544(7) 0.0649(4) 0.4680(4) 0.0430(16) Uani 1 1 d . . .
C3 C -0.2749(7) 0.0324(4) 0.5047(4) 0.0465(17) Uani 1 1 d . . .
C4 C -0.3235(6) 0.0565(4) 0.5762(4) 0.0448(16) Uani 1 1 d . . .
H4 H -0.4061 0.0349 0.6011 0.054 Uiso 1 1 calc R U .
C5 C -0.2477(6) 0.1126(4) 0.6093(4) 0.0371(14) Uani 1 1 d . . .
H5 H -0.2795 0.1285 0.6567 0.045 Uiso 1 1 calc R U .
C6 C -0.1237(6) 0.1453(3) 0.5721(3) 0.0324(13) Uani 1 1 d . . .
C7 C -0.0343(5) 0.2028(3) 0.6033(3) 0.0286(12) Uani 1 1 d . . .
H7 H 0.0462 0.2180 0.5724 0.034 Uiso 1 1 calc R U .
C8 C -0.0491(5) 0.2370(3) 0.6686(3) 0.0262(12) Uani 1 1 d . . .
H8 H -0.1299 0.2281 0.7012 0.031 Uiso 1 1 calc R U .
C9 C 0.0619(5) 0.2887(3) 0.6895(3) 0.0237(11) Uani 1 1 d . . .
C10 C 0.0513(5) 0.3186(3) 0.7597(3) 0.0271(12) Uani 1 1 d . . .
H10 H -0.0325 0.3118 0.7902 0.033 Uiso 1 1 calc R U .
C11 C 0.1592(6) 0.3585(4) 0.7874(3) 0.0312(13) Uani 1 1 d . . .
C12 C 0.1419(6) 0.3752(4) 0.8663(3) 0.0342(14) Uani 1 1 d . . .
H12 H 0.0522 0.3781 0.8909 0.041 Uiso 1 1 calc R U .
C13 C 0.2492(6) 0.3862(4) 0.9046(3) 0.0370(14) Uani 1 1 d . . .
H13 H 0.3372 0.3828 0.8781 0.044 Uiso 1 1 calc R U .
C14 C 0.2452(6) 0.4030(4) 0.9823(3) 0.0334(13) Uani 1 1 d . . .
C15 C 0.1200(6) 0.4082(4) 1.0308(3) 0.0351(14) Uani 1 1 d . . .
H15 H 0.0353 0.3986 1.0134 0.042 Uiso 1 1 calc R U .
C16 C 0.1227(6) 0.4270(4) 1.1026(3) 0.0336(13) Uani 1 1 d . . .
C17 C 0.2473(6) 0.4406(4) 1.1303(3) 0.0408(15) Uani 1 1 d . . .
C18 C 0.3708(7) 0.4346(5) 1.0844(4) 0.0513(18) Uani 1 1 d . . .
H18 H 0.4551 0.4432 1.1026 0.062 Uiso 1 1 calc R U .
C19 C 0.3684(6) 0.4156(4) 1.0113(3) 0.0443(16) Uani 1 1 d . . .
H19 H 0.4521 0.4113 0.9808 0.053 Uiso 1 1 calc R U .
C20 C 0.0090(9) 0.0641(5) 0.3532(5) 0.070(2) Uani 1 1 d . . .
H20A H 0.0192 0.0392 0.3063 0.105 Uiso 1 1 calc R U .
H20B H 0.0867 0.0473 0.3803 0.105 Uiso 1 1 calc R U .
H20C H 0.0059 0.1247 0.3442 0.105 Uiso 1 1 calc R U .
C21 C -0.1220(6) 0.4061(4) 1.1369(4) 0.0446(16) Uani 1 1 d . . .
H21A H -0.1917 0.4132 1.1783 0.067 Uiso 1 1 calc R U .
H21B H -0.1155 0.3476 1.1268 0.067 Uiso 1 1 calc R U .
H21C H -0.1470 0.4399 1.0935 0.067 Uiso 1 1 calc R U .
C22 C 0.4595(6) 0.2309(4) 0.7602(3) 0.0313(13) Uani 1 1 d . . .
C23 C 0.5576(7) 0.2900(5) 0.7707(4) 0.061(2) Uani 1 1 d . . .
C24 C 0.6313(7) 0.2828(4) 0.8335(3) 0.0445(16) Uani 1 1 d . . .
H24 H 0.6959 0.3237 0.8385 0.053 Uiso 1 1 calc R U .
C25 C 0.6106(5) 0.2178(3) 0.8868(3) 0.0283(12) Uani 1 1 d . . .
C26 C 0.5144(6) 0.1572(3) 0.8752(3) 0.0303(12) Uani 1 1 d . . .
H26 H 0.5007 0.1113 0.9108 0.036 Uiso 1 1 calc R U .
C27 C 0.4385(6) 0.1611(3) 0.8147(3) 0.0278(12) Uani 1 1 d . . .
C28 C 0.4336(7) 0.5365(4) 0.6653(6) 0.077(3) Uani 1 1 d . . .
C29 C 0.3035(6) 0.5258(3) 0.6411(4) 0.0365(14) Uani 1 1 d . . .
C30 C 0.2066(5) 0.5923(3) 0.6447(3) 0.0223(11) Uani 1 1 d . . .
C31 C 0.2491(6) 0.6674(3) 0.6702(3) 0.0275(12) Uani 1 1 d . . .
H31 H 0.1861 0.7128 0.6713 0.033 Uiso 1 1 calc R U .
C32 C 0.3764(6) 0.6788(3) 0.6937(3) 0.0322(13) Uani 1 1 d . . .
C33 C 0.4676(7) 0.6126(4) 0.6912(4) 0.0521(19) Uani 1 1 d . . .
H33 H 0.5549 0.6180 0.7071 0.062 Uiso 1 1 calc R U .
C34 C 0.6886(7) 0.2060(4) 0.9563(3) 0.0411(15) Uani 1 1 d . . .
C35 C 0.3372(6) 0.0892(3) 0.8067(3) 0.0313(13) Uani 1 1 d . . .
C36 C 0.0643(5) 0.5869(3) 0.6168(3) 0.0233(11) Uani 1 1 d . . .
C37 C 0.4148(7) 0.7630(4) 0.7214(4) 0.0467(17) Uani 1 1 d . . .
C38 C 0.7680(8) 0.2859(5) 0.9657(4) 0.066(2) Uani 1 1 d . . .
H38A H 0.8159 0.2771 1.0096 0.098 Uiso 1 1 calc R U .
H38B H 0.7036 0.3328 0.9708 0.098 Uiso 1 1 calc R U .
H38C H 0.8344 0.2979 0.9226 0.098 Uiso 1 1 calc R U .
C39 C 0.5846(8) 0.1913(5) 1.0262(3) 0.062(2) Uani 1 1 d . . .
H39A H 0.6338 0.1843 1.0697 0.093 Uiso 1 1 calc R U .
H39B H 0.5328 0.1413 1.0229 0.093 Uiso 1 1 calc R U .
H39C H 0.5217 0.2392 1.0299 0.093 Uiso 1 1 calc R U .
C40 C 0.7868(9) 0.1302(6) 0.9499(5) 0.080(3) Uani 1 1 d . . .
H40A H 0.8363 0.1226 0.9933 0.121 Uiso 1 1 calc R U .
H40B H 0.8521 0.1395 0.9059 0.121 Uiso 1 1 calc R U .
H40C H 0.7344 0.0805 0.9464 0.121 Uiso 1 1 calc R U .
C41 C 0.3350(7) 0.0200(4) 0.8690(4) 0.0469(16) Uani 1 1 d . . .
H41A H 0.4272 -0.0037 0.8712 0.070 Uiso 1 1 calc R U .
H41B H 0.2731 -0.0235 0.8602 0.070 Uiso 1 1 calc R U .
H41C H 0.3033 0.0427 0.9157 0.070 Uiso 1 1 calc R U .
C42 C 0.3860(8) 0.0475(4) 0.7336(4) 0.0515(18) Uani 1 1 d . . .
H42A H 0.3891 0.0897 0.6919 0.077 Uiso 1 1 calc R U .
H42B H 0.3221 0.0043 0.7269 0.077 Uiso 1 1 calc R U .
H42C H 0.4772 0.0226 0.7366 0.077 Uiso 1 1 calc R U .
C43 C 0.1895(7) 0.1252(4) 0.8050(4) 0.0514(18) Uani 1 1 d . . .
H43A H 0.1883 0.1696 0.7653 0.077 Uiso 1 1 calc R U .
H43B H 0.1587 0.1476 0.8519 0.077 Uiso 1 1 calc R U .
H43C H 0.1284 0.0812 0.7967 0.077 Uiso 1 1 calc R U .
C44 C -0.0081(5) 0.5045(3) 0.6489(3) 0.0274(12) Uani 1 1 d . . .
H44A H -0.0973 0.5026 0.6305 0.041 Uiso 1 1 calc R U .
H44B H -0.0205 0.5027 0.7025 0.041 Uiso 1 1 calc R U .
H44C H 0.0483 0.4569 0.6337 0.041 Uiso 1 1 calc R U .
C45 C -0.0338(6) 0.6618(4) 0.6398(3) 0.0339(13) Uani 1 1 d . . .
H45A H -0.1221 0.6563 0.6213 0.051 Uiso 1 1 calc R U .
H45B H 0.0072 0.7143 0.6190 0.051 Uiso 1 1 calc R U .
H45C H -0.0472 0.6610 0.6934 0.051 Uiso 1 1 calc R U .
C46 C 0.0835(5) 0.5914(4) 0.5317(3) 0.0276(12) Uani 1 1 d . . .
H46A H -0.0055 0.5881 0.5135 0.041 Uiso 1 1 calc R U .
H46B H 0.1422 0.5451 0.5157 0.041 Uiso 1 1 calc R U .
H46C H 0.1260 0.6440 0.5122 0.041 Uiso 1 1 calc R U .
C47A C 0.2897(12) 0.8029(5) 0.7670(6) 0.064(3) Uani 0.871(19) 1 d . . P
C47B C 0.377(9) 0.781(4) 0.788(4) 0.064(3) Uani 0.129(19) 1 d . . P
C48A C 0.5361(19) 0.7644(10) 0.7572(10) 0.056(2) Uani 0.471(16) 1 d . . P
C48B C 0.503(2) 0.7285(11) 0.7977(11) 0.056(2) Uani 0.421(15) 1 d . . P
C48C C 0.584(5) 0.779(2) 0.699(2) 0.056(2) Uani 0.211(16) 1 d . . P
C49A C 0.4119(16) 0.8331(7) 0.6481(7) 0.056(2) Uani 0.593(15) 1 d . . P
C49B C 0.516(3) 0.8118(15) 0.6680(14) 0.056(2) Uani 0.324(16) 1 d . . P
C50A C 0.5650(9) 0.3843(5) 0.7352(5) 0.0227(15) Uani 0.587(9) 1 d . . P
C50B C 0.6322(12) 0.3268(8) 0.6904(6) 0.0227(15) Uani 0.413(9) 1 d . . P
C51A C 0.6217(9) 0.3285(5) 0.6112(5) 0.0228(15) Uani 0.588(8) 1 d . . P
C51B C 0.5709(12) 0.4190(8) 0.5800(7) 0.0228(15) Uani 0.412(8) 1 d . . P
C52A C 0.5519(8) 0.4776(5) 0.6233(5) 0.0206(15) Uani 0.583(8) 1 d . . P
C52B C 0.5185(11) 0.4616(7) 0.7099(7) 0.0206(15) Uani 0.417(8) 1 d . . P
C53 C 0.5578(6) 0.3314(4) 0.5369(3) 0.0348(14) Uani 1 1 d . . .
H53A H 0.5655 0.3878 0.5115 0.042 Uiso 1 1 calc R U .
H53B H 0.6071 0.2919 0.5047 0.042 Uiso 1 1 calc R U .
C54 C 0.3979(6) 0.2155(3) 0.5514(3) 0.0342(14) Uani 1 1 d . . .
H54A H 0.4502 0.1872 0.5888 0.051 Uiso 1 1 calc R U .
H54B H 0.4355 0.1997 0.5029 0.051 Uiso 1 1 calc R U .
H54C H 0.3022 0.1993 0.5612 0.051 Uiso 1 1 calc R U .
C55 C 0.3249(6) 0.3474(4) 0.4955(3) 0.0425(15) Uani 1 1 d . . .
H55A H 0.3281 0.4079 0.4950 0.064 Uiso 1 1 calc R U .
H55B H 0.2301 0.3297 0.5061 0.064 Uiso 1 1 calc R U .
H55C H 0.3628 0.3303 0.4476 0.064 Uiso 1 1 calc R U .
C56 C 0.7943(10) -0.1749(7) 0.8867(6) 0.091(3) Uani 1 1 d . . .
H56 H 0.7133 -0.2117 0.8960 0.109 Uiso 1 1 calc R U .
Cl1 Cl 0.7318(3) -0.0732(2) 0.8496(2) 0.1369(14) Uani 1 1 d . . .
Cl2 Cl 0.9021(5) -0.2155(2) 0.8177(2) 0.1598(17) Uani 1 1 d . . .
Cl3 Cl 0.8527(6) -0.1685(3) 0.9686(3) 0.197(2) Uani 1 1 d . . .

loop_
_atom_site_aniso_label
_atom_site_aniso_U_11
_atom_site_aniso_U_22
_atom_site_aniso_U_33
_atom_site_aniso_U_23
_atom_site_aniso_U_13
_atom_site_aniso_U_12
Co1 0.0228(4) 0.0255(4) 0.0206(4) -0.0098(3) -0.0005(3) -0.0034(3)
O1 0.032(2) 0.085(3) 0.032(2) -0.035(2) 0.0102(18) -0.024(2)
O2 0.031(2) 0.037(2) 0.025(2) -0.0148(17) 0.0007(16) -0.0086(16)
O3 0.049(2) 0.041(2) 0.030(2) 0.0139(19) -0.0185(19) -0.024(2)
O4 0.028(2) 0.022(2) 0.086(3) -0.026(2) -0.026(2) 0.0079(16)
O5A 0.060(3) 0.053(3) 0.094(4) -0.024(3) -0.031(3) -0.018(2)
O6 0.078(4) 0.071(4) 0.069(4) -0.034(3) -0.029(3) 0.006(3)
O8 0.034(2) 0.068(3) 0.028(2) -0.017(2) -0.0021(18) 0.000(2)
O7A 0.042(3) 0.117(5) 0.025(2) -0.020(3) -0.005(2) -0.015(3)
N1 0.024(2) 0.027(2) 0.021(2) -0.0041(19) -0.0026(18) -0.0036(18)
N2 0.027(2) 0.016(2) 0.017(2) 0.0012(17) -0.0027(17) 0.0016(16)
C1 0.038(3) 0.025(3) 0.046(4) -0.007(3) -0.013(3) 0.003(2)
C2 0.044(4) 0.038(4) 0.052(4) -0.019(3) -0.016(3) 0.008(3)
C3 0.043(4) 0.027(3) 0.076(5) -0.011(3) -0.028(4) -0.002(3)
C4 0.028(3) 0.034(3) 0.075(5) -0.001(3) -0.019(3) -0.003(3)
C5 0.026(3) 0.030(3) 0.057(4) -0.009(3) -0.010(3) 0.003(2)
C6 0.031(3) 0.021(3) 0.047(4) -0.006(3) -0.013(3) 0.004(2)
C7 0.025(3) 0.022(3) 0.040(3) -0.006(2) -0.004(2) -0.001(2)
C8 0.023(3) 0.023(3) 0.032(3) 0.001(2) -0.004(2) -0.002(2)
C9 0.025(3) 0.025(3) 0.022(3) -0.001(2) -0.004(2) 0.001(2)
C10 0.025(3) 0.031(3) 0.024(3) -0.002(2) 0.001(2) -0.003(2)
C11 0.028(3) 0.034(3) 0.032(3) -0.010(3) 0.002(2) -0.005(2)
C12 0.029(3) 0.045(4) 0.029(3) -0.015(3) 0.005(2) -0.004(3)
C13 0.036(3) 0.045(4) 0.029(3) -0.010(3) 0.003(3) -0.001(3)
C14 0.034(3) 0.041(3) 0.026(3) -0.011(3) 0.000(2) -0.001(3)
C15 0.034(3) 0.045(4) 0.027(3) -0.008(3) -0.004(2) -0.006(3)
C16 0.033(3) 0.043(4) 0.023(3) -0.007(3) 0.005(2) -0.005(3)
C17 0.040(3) 0.059(4) 0.024(3) -0.006(3) -0.006(3) -0.007(3)
C18 0.038(4) 0.083(5) 0.036(4) -0.010(4) -0.009(3) -0.011(3)
C19 0.035(3) 0.068(5) 0.029(3) -0.006(3) 0.002(3) 0.002(3)
C20 0.076(6) 0.070(6) 0.068(5) -0.019(5) -0.016(5) 0.009(4)
C21 0.039(4) 0.061(4) 0.034(3) -0.006(3) -0.004(3) -0.002(3)
C22 0.040(3) 0.032(3) 0.023(3) 0.010(2) -0.014(2) -0.011(2)
C23 0.065(5) 0.074(5) 0.045(4) 0.045(4) -0.040(4) -0.042(4)
C24 0.049(4) 0.041(4) 0.046(4) 0.017(3) -0.028(3) -0.019(3)
C25 0.029(3) 0.033(3) 0.023(3) 0.004(2) -0.009(2) 0.001(2)
C26 0.038(3) 0.027(3) 0.023(3) 0.010(2) -0.001(2) 0.002(2)
C27 0.035(3) 0.022(3) 0.026(3) -0.001(2) -0.004(2) -0.002(2)
C28 0.054(4) 0.016(3) 0.175(10) -0.024(4) -0.062(5) 0.007(3)
C29 0.029(3) 0.023(3) 0.061(4) -0.013(3) -0.018(3) 0.003(2)
C30 0.028(3) 0.024(3) 0.016(2) -0.006(2) -0.003(2) 0.002(2)
C31 0.040(3) 0.018(3) 0.024(3) -0.004(2) -0.004(2) 0.005(2)
C32 0.043(3) 0.024(3) 0.031(3) -0.004(2) -0.012(3) -0.003(2)
C33 0.048(4) 0.022(3) 0.095(6) -0.001(3) -0.049(4) -0.003(3)
C34 0.046(4) 0.051(4) 0.027(3) 0.005(3) -0.016(3) -0.004(3)
C35 0.041(3) 0.019(3) 0.034(3) 0.005(2) -0.008(3) -0.001(2)
C36 0.025(3) 0.024(3) 0.021(3) -0.007(2) -0.003(2) 0.008(2)
C37 0.060(4) 0.037(4) 0.048(4) -0.022(3) -0.009(3) -0.011(3)
C38 0.068(5) 0.100(7) 0.032(4) 0.009(4) -0.022(3) -0.041(5)
C39 0.082(5) 0.081(6) 0.024(3) 0.005(3) -0.013(3) -0.022(4)
C40 0.080(6) 0.112(8) 0.056(5) -0.010(5) -0.044(4) 0.027(5)
C41 0.055(4) 0.032(3) 0.054(4) 0.003(3) -0.010(3) -0.011(3)
C42 0.079(5) 0.031(4) 0.046(4) -0.008(3) -0.008(4) -0.007(3)
C43 0.050(4) 0.032(4) 0.072(5) 0.014(3) -0.016(4) -0.013(3)
C44 0.024(3) 0.031(3) 0.027(3) -0.002(2) -0.003(2) 0.004(2)
C45 0.033(3) 0.032(3) 0.038(3) -0.006(3) -0.011(3) 0.011(2)
C46 0.030(3) 0.035(3) 0.018(3) -0.002(2) -0.005(2) -0.001(2)
C47A 0.077(8) 0.037(5) 0.083(7) -0.037(5) -0.010(6) 0.000(5)
C47B 0.077(8) 0.037(5) 0.083(7) -0.037(5) -0.010(6) 0.000(5)
C48A 0.089(7) 0.031(4) 0.051(5) -0.014(4) -0.010(5) -0.016(4)
C48B 0.089(7) 0.031(4) 0.051(5) -0.014(4) -0.010(5) -0.016(4)
C48C 0.089(7) 0.031(4) 0.051(5) -0.014(4) -0.010(5) -0.016(4)
C49A 0.089(7) 0.031(4) 0.051(5) -0.014(4) -0.010(5) -0.016(4)
C49B 0.089(7) 0.031(4) 0.051(5) -0.014(4) -0.010(5) -0.016(4)
C50A 0.028(4) 0.024(4) 0.015(3) 0.008(3) -0.005(3) 0.001(3)
C50B 0.028(4) 0.024(4) 0.015(3) 0.008(3) -0.005(3) 0.001(3)
C51A 0.023(4) 0.027(4) 0.018(3) -0.005(3) -0.001(3) 0.003(3)
C51B 0.023(4) 0.027(4) 0.018(3) -0.005(3) -0.001(3) 0.003(3)
C52A 0.019(3) 0.011(3) 0.032(4) -0.004(3) -0.004(3) 0.000(3)
C52B 0.019(3) 0.011(3) 0.032(4) -0.004(3) -0.004(3) 0.000(3)
C53 0.029(3) 0.055(4) 0.022(3) -0.013(3) 0.003(2) -0.015(3)
C54 0.031(3) 0.033(3) 0.043(3) -0.025(3) -0.006(3) 0.004(2)
C55 0.043(4) 0.058(4) 0.028(3) 0.009(3) -0.014(3) -0.011(3)
C56 0.081(6) 0.097(8) 0.098(8) -0.031(6) -0.008(6) 0.009(5)
Cl1 0.115(2) 0.113(3) 0.194(4) -0.064(3) -0.039(2) 0.0399(19)
Cl2 0.198(4) 0.116(3) 0.136(3) 0.020(2) 0.067(3) 0.071(2)
Cl3 0.293(6) 0.158(4) 0.170(4) -0.067(3) -0.124(4) 0.034(4)

loop_
_atom_type_symbol
_atom_type_description
_atom_type_scat_dispersion_real
_atom_type_scat_dispersion_imag
_atom_type_scat_source
C C 0.0033 0.0016 'International Tables Vol C Tables 4.2.6.8 and 6.1.1.4'
H H 0.0000 0.0000 'International Tables Vol C Tables 4.2.6.8 and 6.1.1.4'
N N 0.0061 0.0033 'International Tables Vol C Tables 4.2.6.8 and 6.1.1.4'
O O 0.0106 0.0060 'International Tables Vol C Tables 4.2.6.8 and 6.1.1.4'
Cl Cl 0.1484 0.1585 'International Tables Vol C Tables 4.2.6.8 and 6.1.1.4'
Co Co 0.3494 0.9721 'International Tables Vol C Tables 4.2.6.8 and 6.1.1.4'

loop_
_geom_angle_atom_site_label_1
_geom_angle_atom_site_label_2
_geom_angle_atom_site_label_3
_geom_angle
O1 Co1 O2 94.80(16)
O1 Co1 O3 88.8(2)
O2 Co1 O3 88.85(17)
O1 Co1 O4 90.4(2)
O2 Co1 O4 89.31(17)
O3 Co1 O4 177.89(17)
O1 Co1 N2 92.53(16)
O2 Co1 N2 172.67(15)
O3 Co1 N2 91.08(17)
O4 Co1 N2 90.88(16)
O1 Co1 N1 178.6(2)
O2 Co1 N1 85.21(15)
O3 Co1 N1 89.81(18)
O4 Co1 N1 91.06(18)
N2 Co1 N1 87.46(16)
C11 O1 Co1 124.2(3)
C9 O2 Co1 126.3(3)
C22 O3 Co1 121.8(3)
C29 O4 Co1 121.1(4)
C2 O6 C20 118.9(5)
C16 O8 C21 118.2(4)
C55 N1 C54 106.8(4)
C55 N1 C53 111.0(4)
C54 N1 C53 108.1(4)
C55 N1 Co1 111.8(4)
C54 N1 Co1 112.0(3)
C53 N1 Co1 107.2(3)
C50A N2 C51B 143.7(6)
C50A N2 C52A 107.7(5)
C51B N2 C52A 50.0(6)
C50A N2 C50B 54.5(6)
C51B N2 C50B 111.6(7)
C52A N2 C50B 126.9(6)
C50A N2 C52B 53.3(6)
C51B N2 C52B 111.2(7)
C52A N2 C52B 61.4(6)
C50B N2 C52B 103.6(7)
C50A N2 C51A 110.0(5)
C51B N2 C51A 62.8(6)
C52A N2 C51A 106.9(5)
C50B N2 C51A 56.0(6)
C52B N2 C51A 146.2(6)
C50A N2 Co1 112.1(4)
C51B N2 Co1 104.0(5)
C52A N2 Co1 116.1(4)
C50B N2 Co1 116.8(5)
C52B N2 Co1 109.8(5)
C51A N2 Co1 103.8(4)
C2 C1 C6 120.6(6)
C1 C2 C3 121.0(6)
C1 C2 O6 125.2(6)
C3 C2 O6 113.8(6)
C2 C3 O5A 119.8(6)
C2 C3 C4 120.0(5)
O5A C3 C4 120.2(6)
C5 C4 C3 119.6(6)
C4 C5 C6 120.4(6)
C5 C6 C1 118.4(5)
C5 C6 C7 124.5(5)
C1 C6 C7 117.1(5)
C8 C7 C6 130.8(5)
C7 C8 C9 120.3(5)
O2 C9 C10 123.9(4)
O2 C9 C8 115.8(4)
C10 C9 C8 120.2(5)
C9 C10 C11 123.8(5)
O1 C11 C10 126.2(5)
O1 C11 C12 115.6(5)
C10 C11 C12 118.1(5)
C13 C12 C11 122.8(5)
C12 C13 C14 127.8(5)
C19 C14 C15 117.5(5)
C19 C14 C13 119.2(5)
C15 C14 C13 123.2(5)
C16 C15 C14 120.5(5)
C15 C16 O8 125.9(5)
C15 C16 C17 121.0(5)
O8 C16 C17 113.1(5)
O7A C17 C18 119.6(5)
O7A C17 C16 120.8(5)
C18 C17 C16 119.6(5)
C17 C18 C19 119.6(6)
C14 C19 C18 121.8(6)
O3 C22 C23 120.9(5)
O3 C22 C27 121.3(5)
C23 C22 C27 117.7(5)
C22 C23 C24 121.8(5)
C22 C23 C50A 126.3(6)
C24 C23 C50A 108.6(6)
C22 C23 C50B 109.3(6)
C24 C23 C50B 120.2(7)
C50A C23 C50B 51.0(6)
C25 C24 C23 121.4(5)
C24 C25 C26 116.6(5)
C24 C25 C34 123.9(5)
C26 C25 C34 119.4(5)
C27 C26 C25 124.5(5)
C26 C27 C22 117.9(5)
C26 C27 C35 120.0(5)
C22 C27 C35 122.1(5)
C33 C28 C29 121.0(6)
C33 C28 C52A 121.0(6)
C29 C28 C52A 111.3(6)
C33 C28 C52B 106.9(7)
C29 C28 C52B 123.8(7)
C52A C28 C52B 57.4(6)
O4 C29 C30 122.3(5)
O4 C29 C28 118.9(5)
C30 C29 C28 118.7(5)
C29 C30 C31 116.9(5)
C29 C30 C36 122.0(4)
C31 C30 C36 120.9(5)
C32 C31 C30 124.9(5)
C33 C32 C31 117.0(5)
C33 C32 C37 121.2(5)
C31 C32 C37 121.8(5)
C32 C33 C28 121.4(6)
C40 C34 C39 109.6(6)
C40 C34 C25 109.1(5)
C39 C34 C25 109.7(5)
C40 C34 C38 110.9(6)
C39 C34 C38 106.6(5)
C25 C34 C38 111.0(5)
C41 C35 C43 108.0(5)
C41 C35 C42 106.5(5)
C43 C35 C42 110.6(5)
C41 C35 C27 113.3(5)
C43 C35 C27 109.9(5)
C42 C35 C27 108.5(5)
C46 C36 C30 108.7(4)
C46 C36 C44 110.2(4)
C30 C36 C44 111.0(4)
C46 C36 C45 107.5(4)
C30 C36 C45 111.9(4)
C44 C36 C45 107.4(4)
C47B C37 C48A 73(4)
C47B C37 C49B 124(3)
C48A C37 C49B 74.4(15)
C47B C37 C32 122(3)
C48A C37 C32 117.8(8)
C49B C37 C32 113.3(9)
C47B C37 C47A 40(4)
C48A C37 C47A 111.5(9)
C49B C37 C47A 124.1(12)
C32 C37 C47A 111.3(6)
C47B C37 C49A 123(3)
C48A C37 C49A 113.9(10)
C49B C37 C49A 42.2(13)
C32 C37 C49A 105.1(6)
C47A C37 C49A 94.7(8)
C47B C37 C48C 111(4)
C48A C37 C48C 41.6(15)
C49B C37 C48C 36.7(15)
C32 C37 C48C 109.4(12)
C47A C37 C48C 139.0(12)
C49A C37 C48C 78.9(16)
C47B C37 C48B 56(4)
C48A C37 C48B 31.8(8)
C49B C37 C48B 106.0(15)
C32 C37 C48B 101.8(7)
C47A C37 C48B 96.0(8)
C49A C37 C48B 145.0(9)
C48C C37 C48B 71.3(17)
C47B C47A C37 55(4)
C47A C47B C37 84(6)
C47A C47B C48B 159(5)
C37 C47B C48B 78(4)
C47A C47B C48A 137(7)
C37 C47B C48A 57(3)
C48B C47B C48A 35(2)
C48B C48A C48C 154(3)
C48B C48A C37 95(2)
C48C C48A C37 82(3)
C48B C48A C47B 65(3)
C48C C48A C47B 126(4)
C37 C48A C47B 50(3)
C48B C48A C49B 149(2)
C48C C48A C49B 32(2)
C37 C48A C49B 54.8(12)
C47B C48A C49B 93(3)
C48A C48B C47B 80(3)
C48A C48B C37 53.5(16)
C47B C48B C37 46(3)
C48A C48B C48C 14.3(15)
C47B C48B C48C 88(3)
C37 C48B C48C 52.5(15)
C49B C48C C48A 111(4)
C49B C48C C37 62(3)
C48A C48C C37 57(2)
C49B C48C C48B 115(4)
C48A C48C C48B 11.7(13)
C37 C48C C48B 56.3(13)
C49B C49A C37 60.7(14)
C48C C49B C49A 158(4)
C48C C49B C37 81(3)
C49A C49B C37 77.1(17)
C48C C49B C48A 37(2)
C49A C49B C48A 124(2)
C37 C49B C48A 50.8(10)
C52B C50A C50B 124.3(9)
C52B C50A N2 66.0(6)
C50B C50A N2 64.7(6)
C52B C50A C23 158.1(8)
C50B C50A C23 66.0(7)
N2 C50A C23 109.6(6)
C50A C50B C51A 123.3(10)
C50A C50B N2 60.9(6)
C51A C50B N2 63.0(6)
C50A C50B C23 63.0(7)
C51A C50B C23 142.2(9)
N2 C50B C23 105.0(8)
C50B C51A C53 160.4(8)
C50B C51A N2 61.1(6)
C53 C51A N2 104.0(6)
C50B C51A C51B 110.4(8)
C53 C51A C51B 64.6(6)
N2 C51A C51B 56.3(5)
C52A C51B N2 66.4(7)
C52A C51B C51A 119.5(10)
N2 C51B C51A 60.9(6)
C52A C51B C53 164.5(10)
N2 C51B C53 101.3(8)
C51A C51B C53 56.4(5)
C51B C52A N2 63.6(7)
C51B C52A C52B 123.6(9)
N2 C52A C52B 60.3(5)
C51B C52A C28 143.5(8)
N2 C52A C28 105.5(6)
C52B C52A C28 61.7(6)
C50A C52B N2 60.7(6)
C50A C52B C52A 111.5(9)
N2 C52B C52A 58.3(5)
C50A C52B C28 162.0(9)
N2 C52B C28 103.6(8)
C52A C52B C28 60.9(6)
N1 C53 C51A 108.5(5)
N1 C53 C51B 104.8(5)
C51A C53 C51B 59.0(6)
Cl3 C56 Cl2 118.3(6)
Cl3 C56 Cl1 111.3(5)
Cl2 C56 Cl1 107.2(6)

loop_
_geom_bond_atom_site_label_1
_geom_bond_atom_site_label_2
_geom_bond_distance
Co1 O1 1.878(4)
Co1 O2 1.880(4)
Co1 O3 1.897(4)
Co1 O4 1.922(4)
Co1 N2 1.955(4)
Co1 N1 2.018(4)
O1 C11 1.282(6)
O2 C9 1.285(6)
O3 C22 1.327(6)
O4 C29 1.346(6)
O5A C3 1.369(7)
O6 C2 1.406(8)
O6 C20 1.451(10)
O8 C16 1.369(6)
O8 C21 1.429(7)
O7A C17 1.358(7)
N1 C55 1.470(7)
N1 C54 1.477(7)
N1 C53 1.504(6)
N2 C50A 1.472(9)
N2 C51B 1.477(13)
N2 C52A 1.511(9)
N2 C50B 1.524(13)
N2 C52B 1.542(11)
N2 C51A 1.551(9)
C1 C2 1.364(8)
C1 C6 1.412(8)
C2 C3 1.365(9)
C3 C4 1.404(10)
C4 C5 1.385(8)
C5 C6 1.397(8)
C6 C7 1.464(7)
C7 C8 1.331(7)
C8 C9 1.470(7)
C9 C10 1.385(7)
C10 C11 1.396(7)
C11 C12 1.462(7)
C12 C13 1.333(8)
C13 C14 1.447(8)
C14 C19 1.381(8)
C14 C15 1.417(8)
C15 C16 1.358(8)
C16 C17 1.385(8)
C17 C18 1.379(9)
C18 C19 1.382(8)
C22 C23 1.391(8)
C22 C27 1.418(7)
C23 C24 1.400(8)
C23 C50A 1.573(11)
C23 C50B 1.613(13)
C24 C25 1.352(8)
C25 C26 1.400(8)
C25 C34 1.530(8)
C26 C27 1.380(7)
C27 C35 1.550(7)
C28 C33 1.393(8)
C28 C29 1.397(8)
C28 C52A 1.618(11)
C28 C52B 1.629(14)
C29 C30 1.391(7)
C30 C31 1.402(7)
C30 C36 1.524(7)
C31 C32 1.368(8)
C32 C33 1.352(8)
C32 C37 1.535(8)
C34 C40 1.514(10)
C34 C39 1.527(9)
C34 C38 1.532(9)
C35 C41 1.500(8)
C35 C43 1.525(9)
C35 C42 1.549(8)
C36 C46 1.522(7)
C36 C44 1.537(7)
C36 C45 1.553(7)
C37 C47B 1.27(7)
C37 C48A 1.404(18)
C37 C49B 1.48(2)
C37 C47A 1.537(12)
C37 C49A 1.654(15)
C37 C48C 1.66(4)
C37 C48B 1.74(2)
C47A C47B 1.00(9)
C47B C48B 1.48(9)
C47B C48A 1.60(8)
C48A C48B 0.92(2)
C48A C48C 1.11(4)
C48A C49B 1.74(4)
C48B C48C 1.98(4)
C48C C49B 1.00(4)
C49A C49B 1.14(3)
C50A C52B 1.353(14)
C50A C50B 1.372(15)
C50B C51A 1.443(14)
C51A C53 1.534(10)
C51A C51B 1.579(15)
C51B C52A 1.264(14)
C51B C53 1.664(13)
C52A C52B 1.559(15)
C56 Cl3 1.654(11)
C56 Cl2 1.692(10)
C56 Cl1 1.806(11)
